data_7015935
loop_
_publ_author_name
'Sokolov, Maxim N.'
'Mihailov, Maxim A.'
'Peresypkina, Eugenia V.'
'Brylev, Konstantin A.'
'Kitamura, Noboru'
'Fedin, Vladimir P.'

_publ_section_title
;
 Highly luminescent complexes [Mo(6)X(8)(n-C(3)F(7)COO)(6)](2-) (X =
 Br, I).
;
_journal_issue 24
_journal_name_full 'Dalton transactions (Cambridge, England : 2003)'
_journal_page_first 6375
_journal_page_last 6377
_journal_paper_doi 10.1039/c1dt10376h
_journal_volume 40
_journal_year 2011
_chemical_formula_moiety 'C24 F42 I8 Mo6 O12, 2(C16 H36 N)'
_chemical_formula_structural '(Bu4 N)2 [Mo6 I8 (C3 F7 C O O)6]'
_chemical_formula_sum 'C56 H72 F42 I8 Mo6 N2 O12'
_chemical_formula_weight 3354.00
_chemical_name_systematic
;
?
;
_space_group_IT_number 14
_symmetry_cell_setting monoclinic
_symmetry_space_group_name_Hall '-P 2yn'
_symmetry_space_group_name_H-M 'P 1 21/n 1'
_atom_sites_solution_hydrogens geom
_atom_sites_solution_primary direct
_atom_sites_solution_secondary difmap
_audit_creation_method SHELXL-97
_cell_angle_alpha 90.00
_cell_angle_beta 101.8060(10)
_cell_angle_gamma 90.00
_cell_formula_units_Z 2
_cell_length_a 12.6401(2)
_cell_length_b 18.0913(3)
_cell_length_c 20.4073(4)
_cell_measurement_reflns_used 9988
_cell_measurement_temperature 100.0(2)
_cell_measurement_theta_max 30.4708
_cell_measurement_theta_min 2.2515
_cell_volume 4567.94(14)
_computing_cell_refinement 'Apex2 V.1.27 (Bruker, 2005)'
_computing_data_collection 'Apex2 V.1.27 (Bruker, 2005)'
_computing_data_reduction 'Apex2 V.1.27 (Bruker, 2005)'
_computing_molecular_graphics 'SHELXTL V6.22 (Bruker, 2000-2005)'
_computing_publication_material 'local programs'
_computing_structure_refinement 'SHELXL-97 (Sheldrick, 1997)'
_computing_structure_solution 'SHELXS-97 (Sheldrick, 1990)'
_diffrn_ambient_temperature 100.0(2)
_diffrn_detector_area_resol_mean 25
_diffrn_measured_fraction_theta_full 0.997
_diffrn_measured_fraction_theta_max 0.833
_diffrn_measurement_device_type 'Bruker X8Apex CCD detector'
_diffrn_measurement_method 'combined omega- and phi-scans'
_diffrn_radiation_monochromator graphite
_diffrn_radiation_source 'fine-focus sealed tube'
_diffrn_radiation_type MoK\a
_diffrn_radiation_wavelength 0.71073
_diffrn_reflns_av_R_equivalents 0.0273
_diffrn_reflns_av_sigmaI/netI 0.0368
_diffrn_reflns_limit_h_max 17
_diffrn_reflns_limit_h_min -16
_diffrn_reflns_limit_k_max 20
_diffrn_reflns_limit_k_min -24
_diffrn_reflns_limit_l_max 29
_diffrn_reflns_limit_l_min -29
_diffrn_reflns_number 42993
_diffrn_reflns_theta_full 25.00
_diffrn_reflns_theta_max 31.51
_diffrn_reflns_theta_min 1.99
_diffrn_standards_decay_% 0
_diffrn_standards_interval_count 0
_diffrn_standards_interval_time 0
_diffrn_standards_number 0
_exptl_absorpt_coefficient_mu 3.639
_exptl_absorpt_correction_T_max 0.781
_exptl_absorpt_correction_T_min 0.601
_exptl_absorpt_correction_type empirical
_exptl_absorpt_process_details 'based on intensities (SADABS, Bruker, 2005)'
_exptl_crystal_colour orange
_exptl_crystal_density_diffrn 2.438
_exptl_crystal_density_meas ?
_exptl_crystal_density_method 'not measured'
_exptl_crystal_description shard
_exptl_crystal_F_000 3144
_exptl_crystal_size_max 0.198
_exptl_crystal_size_mid 0.144
_exptl_crystal_size_min 0.068
_refine_diff_density_max 1.405
_refine_diff_density_min -1.406
_refine_diff_density_rms 0.158
_refine_ls_extinction_method none
_refine_ls_goodness_of_fit_ref 1.010
_refine_ls_hydrogen_treatment constr
_refine_ls_matrix_type full
_refine_ls_number_parameters 572
_refine_ls_number_reflns 12695
_refine_ls_number_restraints 0
_refine_ls_restrained_S_all 1.010
_refine_ls_R_factor_all 0.0446
_refine_ls_R_factor_gt 0.0286
_refine_ls_shift/su_max 0.002
_refine_ls_shift/su_mean 0.000
_refine_ls_structure_factor_coef Fsqd
_refine_ls_weighting_details 'calc w=1/[\s^2^(Fo^2^)+(0.0169P)^2^+12.2505P] where P=(Fo^2^+2Fc^2^)/3'
_refine_ls_weighting_scheme calc
_refine_ls_wR_factor_gt 0.0523
_refine_ls_wR_factor_ref 0.0575
_reflns_number_gt 10109
_reflns_number_total 12695
_reflns_threshold_expression >2sigma(I)
_cod_data_source_file c1dt10376h.txt
_cod_data_source_block 3
_cod_depositor_comments
;
The following automatic conversions were performed:
'_atom_site_symetry_multiplicity' tag replaced with
'_atom_site_symmetry_multiplicity'.

Automatic conversion script
Id: cif_correct_tags 1440 2010-10-19 06:21:57Z saulius 

The following automatic conversions were performed:

'_exptl_crystal_density_meas' value 'none' was changed to '?' - the
value is perceived as not measured.

Automatic conversion script
Id: cif_fix_values 3008 2015-01-20 13:52:24Z robertas 
;
_cod_original_sg_symbol_H-M P2(1)/n
_cod_database_code 7015935

loop_
_symmetry_equiv_pos_as_xyz
'x, y, z'
'-x+1/2, y+1/2, -z+1/2'
'-x, -y, -z'
'x-1/2, -y-1/2, z-1/2'

loop_
_atom_site_label
_atom_site_type_symbol
_atom_site_fract_x
_atom_site_fract_y
_atom_site_fract_z
_atom_site_U_iso_or_equiv
_atom_site_adp_type
_atom_site_occupancy
_atom_site_symmetry_multiplicity
_atom_site_calc_flag
_atom_site_refinement_flags
_atom_site_disorder_assembly
_atom_site_disorder_group
Mo1 Mo 0.35859(2) 0.531305(15) 0.501003(14) 0.00969(6) Uani 1 1 d . . .
Mo2 Mo 0.52968(2) 0.493444(15) 0.593980(14) 0.00963(6) Uani 1 1 d . . .
Mo3 Mo 0.54724(2) 0.599017(15) 0.506158(14) 0.00991(6) Uani 1 1 d . . .
I1 I 0.372146(17) 0.643730(11) 0.409763(11) 0.01309(5) Uani 1 1 d . . .
I2 I 0.728724(17) 0.563451(11) 0.603422(11) 0.01294(5) Uani 1 1 d . . .
I3 I 0.431426(17) 0.628770(11) 0.604829(11) 0.01242(5) Uani 1 1 d . . .
I4 I 0.664324(17) 0.577454(11) 0.407579(11) 0.01246(5) Uani 1 1 d . . .
O11 O 0.19604(18) 0.56702(13) 0.49551(12) 0.0149(5) Uani 1 1 d . . .
O12 O 0.1748(2) 0.57191(14) 0.60263(12) 0.0206(5) Uani 1 1 d . . .
O21 O 0.57617(19) 0.48924(13) 0.70086(12) 0.0155(5) Uani 1 1 d . . .
O22 O 0.4273(2) 0.51467(16) 0.74155(13) 0.0286(6) Uani 1 1 d . . .
O31 O 0.60151(19) 0.70974(12) 0.52175(12) 0.0156(5) Uani 1 1 d . . .
O32 O 0.6180(2) 0.76801(14) 0.42663(13) 0.0249(6) Uani 1 1 d . . .
C11 C 0.1461(3) 0.57930(18) 0.54218(18) 0.0141(7) Uani 1 1 d . . .
C12 C 0.0312(3) 0.61123(19) 0.51522(17) 0.0149(7) Uani 1 1 d . . .
C13 C 0.0365(3) 0.6937(2) 0.4973(2) 0.0237(8) Uani 1 1 d . . .
C14 C -0.0698(4) 0.7361(2) 0.4833(2) 0.0367(11) Uani 1 1 d . . .
C21 C 0.5238(3) 0.50617(19) 0.74554(18) 0.0181(7) Uani 1 1 d . . .
C22 C 0.5994(3) 0.5214(2) 0.8137(2) 0.0275(9) Uani 1 1 d . . .
C23 C 0.6811(4) 0.5850(2) 0.8111(2) 0.0311(9) Uani 1 1 d . . .
C24 C 0.7299(4) 0.6225(2) 0.8767(2) 0.0357(10) Uani 1 1 d . . .
C31 C 0.6234(3) 0.76261(19) 0.48651(18) 0.0154(7) Uani 1 1 d . . .
C32 C 0.6600(3) 0.83222(18) 0.53050(18) 0.0179(7) Uani 1 1 d . . .
C33 C 0.5685(3) 0.8868(2) 0.5345(2) 0.0240(8) Uani 1 1 d . . .
C34 C 0.4691(3) 0.8560(2) 0.5567(2) 0.0272(9) Uani 1 1 d . . .
F11 F -0.02968(17) 0.60465(14) 0.56179(11) 0.0292(5) Uani 1 1 d . . .
F12 F -0.02011(16) 0.57462(11) 0.46028(11) 0.0217(5) Uani 1 1 d . . .
F13 F 0.1015(3) 0.72717(14) 0.54856(19) 0.0854(14) Uani 1 1 d . . .
F14 F 0.0799(2) 0.70084(15) 0.44365(17) 0.0555(9) Uani 1 1 d . . .
F15 F -0.1367(2) 0.70457(16) 0.4341(2) 0.0829(14) Uani 1 1 d . . .
F16 F -0.1135(5) 0.7379(3) 0.5348(2) 0.148(3) Uani 1 1 d . . .
F17 F -0.0551(2) 0.80433(13) 0.46435(15) 0.0440(7) Uani 1 1 d . . .
F21 F 0.5402(2) 0.5445(2) 0.85922(13) 0.0626(10) Uani 1 1 d . . .
F22 F 0.6542(3) 0.46109(14) 0.83665(14) 0.0583(9) Uani 1 1 d . . .
F23 F 0.7642(2) 0.55781(17) 0.78654(13) 0.0458(7) Uani 1 1 d . . .
F24 F 0.6324(2) 0.63845(14) 0.76770(13) 0.0413(7) Uani 1 1 d . . .
F25 F 0.6604(3) 0.66618(18) 0.89691(17) 0.0696(10) Uani 1 1 d . . .
F26 F 0.8120(3) 0.66443(19) 0.86902(15) 0.0684(10) Uani 1 1 d . . .
F27 F 0.7638(2) 0.57237(15) 0.92320(13) 0.0462(7) Uani 1 1 d . . .
F31 F 0.70749(18) 0.81333(12) 0.59367(11) 0.0276(5) Uani 1 1 d . . .
F32 F 0.73394(18) 0.87080(12) 0.50506(12) 0.0313(5) Uani 1 1 d . . .
F33 F 0.6077(2) 0.94120(13) 0.57811(14) 0.0393(6) Uani 1 1 d . . .
F34 F 0.5332(2) 0.91777(13) 0.47338(12) 0.0358(6) Uani 1 1 d . . .
F35 F 0.4026(2) 0.91085(14) 0.56439(14) 0.0417(7) Uani 1 1 d . . .
F36 F 0.4973(2) 0.82025(14) 0.61427(12) 0.0360(6) Uani 1 1 d . . .
F37 F 0.41502(18) 0.80998(13) 0.51109(12) 0.0309(5) Uani 1 1 d . . .
N1 N 0.1354(2) 0.58559(15) 0.78200(14) 0.0144(6) Uani 1 1 d . . .
C41 C 0.0967(3) 0.52228(19) 0.73457(17) 0.0163(7) Uani 1 1 d . . .
H41A H 0.1592 0.4900 0.7326 0.020 Uiso 1 1 calc R . .
H41B H 0.0706 0.5429 0.6892 0.020 Uiso 1 1 calc R . .
C42 C 0.0075(3) 0.4750(2) 0.75244(19) 0.0203(8) Uani 1 1 d . . .
H42A H -0.0547 0.5067 0.7565 0.024 Uiso 1 1 calc R . .
H42B H 0.0341 0.4508 0.7962 0.024 Uiso 1 1 calc R . .
C43 C -0.0289(3) 0.4163(2) 0.69895(19) 0.0228(8) Uani 1 1 d . . .
H43A H -0.0629 0.4409 0.6565 0.027 Uiso 1 1 calc R . .
H43B H 0.0351 0.3888 0.6912 0.027 Uiso 1 1 calc R . .
C44 C -0.1088(3) 0.3623(2) 0.7185(2) 0.0326(10) Uani 1 1 d . . .
H44A H -0.1308 0.3262 0.6825 0.049 Uiso 1 1 calc R . .
H44B H -0.1724 0.3892 0.7261 0.049 Uiso 1 1 calc R . .
H44C H -0.0746 0.3364 0.7596 0.049 Uiso 1 1 calc R . .
C51 C 0.2252(3) 0.62448(19) 0.75567(18) 0.0173(7) Uani 1 1 d . . .
H51A H 0.2760 0.5866 0.7454 0.021 Uiso 1 1 calc R . .
H51B H 0.1929 0.6495 0.7131 0.021 Uiso 1 1 calc R . .
C52 C 0.2890(3) 0.6809(2) 0.80263(19) 0.0225(8) Uani 1 1 d . . .
H52A H 0.3351 0.6552 0.8409 0.027 Uiso 1 1 calc R . .
H52B H 0.2385 0.7134 0.8204 0.027 Uiso 1 1 calc R . .
C53 C 0.3601(3) 0.7279(2) 0.7664(2) 0.0255(8) Uani 1 1 d . . .
H53A H 0.4128 0.7554 0.8002 0.031 Uiso 1 1 calc R . .
H53B H 0.4013 0.6946 0.7424 0.031 Uiso 1 1 calc R . .
C54 C 0.2979(4) 0.7825(3) 0.7169(2) 0.0409(12) Uani 1 1 d . . .
H54A H 0.3488 0.8133 0.6987 0.061 Uiso 1 1 calc R . .
H54B H 0.2534 0.8139 0.7396 0.061 Uiso 1 1 calc R . .
H54C H 0.2512 0.7556 0.6804 0.061 Uiso 1 1 calc R . .
C61 C 0.1769(3) 0.55800(19) 0.85292(17) 0.0155(7) Uani 1 1 d . . .
H61A H 0.1154 0.5372 0.8700 0.019 Uiso 1 1 calc R . .
H61B H 0.2049 0.6007 0.8815 0.019 Uiso 1 1 calc R . .
C62 C 0.2654(3) 0.49976(19) 0.86009(18) 0.0191(7) Uani 1 1 d . . .
H62A H 0.2332 0.4516 0.8438 0.023 Uiso 1 1 calc R . .
H62B H 0.3180 0.5137 0.8324 0.023 Uiso 1 1 calc R . .
C63 C 0.3232(3) 0.4926(2) 0.9331(2) 0.0235(8) Uani 1 1 d . . .
H63A H 0.3670 0.5376 0.9463 0.028 Uiso 1 1 calc R . .
H63B H 0.2687 0.4895 0.9616 0.028 Uiso 1 1 calc R . .
C64 C 0.3957(4) 0.4258(2) 0.9456(2) 0.0374(11) Uani 1 1 d . . .
H64A H 0.4339 0.4253 0.9925 0.056 Uiso 1 1 calc R . .
H64B H 0.4483 0.4277 0.9164 0.056 Uiso 1 1 calc R . .
H64C H 0.3519 0.3808 0.9360 0.056 Uiso 1 1 calc R . .
C71 C 0.0437(3) 0.63924(19) 0.78517(18) 0.0168(7) Uani 1 1 d . . .
H71A H 0.0741 0.6827 0.8121 0.020 Uiso 1 1 calc R . .
H71B H -0.0077 0.6148 0.8089 0.020 Uiso 1 1 calc R . .
C72 C -0.0186(3) 0.6664(2) 0.71721(19) 0.0239(8) Uani 1 1 d . . .
H72A H -0.0630 0.6255 0.6938 0.029 Uiso 1 1 calc R . .
H72B H 0.0330 0.6820 0.6894 0.029 Uiso 1 1 calc R . .
C73 C -0.0920(3) 0.7314(2) 0.7259(2) 0.0301(9) Uani 1 1 d . . .
H73A H -0.1459 0.7385 0.6838 0.036 Uiso 1 1 calc R . .
H73B H -0.1316 0.7193 0.7616 0.036 Uiso 1 1 calc R . .
C74 C -0.0306(4) 0.8023(2) 0.7435(3) 0.0429(12) Uani 1 1 d . . .
H74A H -0.0814 0.8422 0.7475 0.064 Uiso 1 1 calc R . .
H74B H 0.0088 0.8146 0.7083 0.064 Uiso 1 1 calc R . .
H74C H 0.0207 0.7963 0.7862 0.064 Uiso 1 1 calc R . .

loop_
_atom_site_aniso_label
_atom_site_aniso_U_11
_atom_site_aniso_U_22
_atom_site_aniso_U_33
_atom_site_aniso_U_23
_atom_site_aniso_U_13
_atom_site_aniso_U_12
Mo1 0.00827(13) 0.01137(12) 0.00980(14) -0.00003(10) 0.00269(11) 0.00043(10)
Mo2 0.00893(13) 0.01110(12) 0.00915(14) 0.00001(10) 0.00249(11) 0.00010(10)
Mo3 0.00964(13) 0.01001(12) 0.01052(14) -0.00014(10) 0.00306(11) -0.00047(10)
I1 0.01333(10) 0.01319(10) 0.01296(11) 0.00220(8) 0.00314(8) 0.00264(8)
I2 0.00980(10) 0.01621(10) 0.01256(11) -0.00157(8) 0.00175(8) -0.00184(8)
I3 0.01324(10) 0.01272(10) 0.01204(11) -0.00161(8) 0.00436(8) 0.00073(8)
I4 0.01155(10) 0.01381(10) 0.01306(11) 0.00075(8) 0.00497(8) -0.00119(8)
O11 0.0136(12) 0.0183(12) 0.0134(12) -0.0002(9) 0.0043(10) 0.0015(9)
O12 0.0176(13) 0.0313(14) 0.0137(13) 0.0024(11) 0.0053(11) 0.0012(11)
O21 0.0153(12) 0.0183(12) 0.0119(12) -0.0012(9) 0.0004(10) 0.0003(9)
O22 0.0216(14) 0.0454(17) 0.0205(15) -0.0025(12) 0.0081(12) 0.0041(13)
O31 0.0168(12) 0.0133(11) 0.0173(13) 0.0007(9) 0.0047(10) -0.0028(9)
O32 0.0366(16) 0.0203(13) 0.0195(15) 0.0041(11) 0.0094(12) 0.0023(12)
C11 0.0117(16) 0.0130(15) 0.0182(18) -0.0020(13) 0.0045(14) -0.0014(12)
C12 0.0114(16) 0.0189(17) 0.0156(18) -0.0010(13) 0.0056(14) -0.0011(13)
C13 0.0163(18) 0.0189(18) 0.033(2) -0.0013(16) -0.0020(17) 0.0014(14)
C14 0.037(3) 0.034(2) 0.042(3) 0.014(2) 0.015(2) 0.020(2)
C21 0.0193(18) 0.0199(17) 0.0149(18) 0.0023(14) 0.0029(15) -0.0025(14)
C22 0.030(2) 0.038(2) 0.017(2) -0.0013(17) 0.0082(17) -0.0059(18)
C23 0.032(2) 0.036(2) 0.025(2) -0.0033(18) 0.0052(19) 0.0011(18)
C24 0.040(3) 0.032(2) 0.036(3) -0.0050(19) 0.010(2) -0.008(2)
C31 0.0115(16) 0.0163(16) 0.0198(19) -0.0003(13) 0.0062(14) 0.0017(13)
C32 0.0198(18) 0.0126(16) 0.0208(19) 0.0037(13) 0.0032(15) -0.0016(13)
C33 0.030(2) 0.0160(17) 0.025(2) 0.0002(15) 0.0026(18) 0.0021(15)
C34 0.031(2) 0.025(2) 0.027(2) -0.0048(17) 0.0083(18) 0.0061(17)
F11 0.0147(11) 0.0483(15) 0.0281(13) 0.0034(11) 0.0130(10) 0.0045(10)
F12 0.0159(10) 0.0219(10) 0.0250(12) -0.0048(9) -0.0013(9) -0.0018(8)
F13 0.096(3) 0.0172(13) 0.101(3) -0.0081(15) -0.076(2) 0.0003(15)
F14 0.0496(17) 0.0366(15) 0.096(2) 0.0332(16) 0.0520(17) 0.0148(13)
F15 0.0298(16) 0.0336(16) 0.159(4) 0.028(2) -0.042(2) -0.0079(13)
F16 0.208(5) 0.151(4) 0.128(4) 0.100(3) 0.136(4) 0.160(4)
F17 0.0393(15) 0.0175(12) 0.0665(19) 0.0013(12) -0.0097(14) 0.0061(11)
F21 0.0390(16) 0.129(3) 0.0253(15) -0.0217(17) 0.0193(13) -0.0239(18)
F22 0.082(2) 0.0287(14) 0.0438(17) 0.0085(12) -0.0352(16) -0.0077(14)
F23 0.0268(13) 0.075(2) 0.0395(16) -0.0146(14) 0.0164(12) -0.0045(13)
F24 0.0535(17) 0.0331(14) 0.0312(14) 0.0086(11) -0.0059(13) -0.0102(12)
F25 0.082(2) 0.055(2) 0.068(2) -0.0296(17) 0.0070(19) 0.0258(18)
F26 0.093(3) 0.072(2) 0.0421(18) -0.0090(16) 0.0165(18) -0.052(2)
F27 0.0623(19) 0.0408(15) 0.0314(15) 0.0086(12) -0.0002(14) -0.0017(14)
F31 0.0316(13) 0.0210(11) 0.0250(12) -0.0002(9) -0.0064(10) -0.0025(9)
F32 0.0294(12) 0.0205(11) 0.0462(15) 0.0029(10) 0.0126(11) -0.0099(10)
F33 0.0433(15) 0.0196(12) 0.0533(17) -0.0168(11) 0.0059(13) -0.0022(11)
F34 0.0473(15) 0.0278(13) 0.0348(14) 0.0141(11) 0.0143(12) 0.0127(11)
F35 0.0388(15) 0.0355(14) 0.0548(18) -0.0123(12) 0.0188(13) 0.0118(12)
F36 0.0485(16) 0.0374(14) 0.0244(13) 0.0035(11) 0.0127(12) 0.0014(12)
F37 0.0221(12) 0.0315(13) 0.0383(14) -0.0096(11) 0.0046(11) 0.0009(10)
N1 0.0147(14) 0.0151(14) 0.0140(15) -0.0004(11) 0.0044(12) 0.0011(11)
C41 0.0189(18) 0.0163(16) 0.0144(18) -0.0026(13) 0.0050(15) -0.0020(13)
C42 0.0214(19) 0.0212(18) 0.0191(19) -0.0013(14) 0.0058(16) -0.0032(14)
C43 0.024(2) 0.0204(18) 0.022(2) -0.0036(15) -0.0009(17) -0.0022(15)
C44 0.030(2) 0.031(2) 0.030(2) 0.0016(18) -0.0077(19) -0.0110(18)
C51 0.0186(18) 0.0182(17) 0.0163(18) 0.0003(13) 0.0062(15) -0.0026(14)
C52 0.026(2) 0.0230(19) 0.019(2) -0.0014(15) 0.0068(16) -0.0032(15)
C53 0.023(2) 0.028(2) 0.027(2) -0.0040(16) 0.0097(17) -0.0065(16)
C54 0.039(3) 0.035(2) 0.048(3) 0.011(2) 0.006(2) -0.013(2)
C61 0.0152(17) 0.0188(17) 0.0135(17) 0.0029(13) 0.0051(14) 0.0013(13)
C62 0.0176(18) 0.0187(17) 0.022(2) 0.0044(14) 0.0075(16) 0.0032(14)
C63 0.0206(19) 0.0222(19) 0.027(2) 0.0038(16) 0.0024(17) 0.0007(15)
C64 0.034(2) 0.032(2) 0.045(3) 0.009(2) 0.004(2) 0.0121(19)
C71 0.0171(17) 0.0160(16) 0.0177(18) -0.0017(13) 0.0043(15) 0.0014(13)
C72 0.023(2) 0.0243(19) 0.021(2) -0.0037(16) -0.0030(17) 0.0027(16)
C73 0.028(2) 0.031(2) 0.029(2) 0.0075(18) 0.0018(19) 0.0123(17)
C74 0.059(3) 0.026(2) 0.045(3) 0.004(2) 0.014(3) 0.015(2)

loop_
_atom_type_symbol
_atom_type_description
_atom_type_scat_dispersion_real
_atom_type_scat_dispersion_imag
_atom_type_scat_source
C C 0.0033 0.0016 'International Tables Vol C Tables 4.2.6.8 and 6.1.1.4'
H H 0.0000 0.0000 'International Tables Vol C Tables 4.2.6.8 and 6.1.1.4'
N N 0.0061 0.0033 'International Tables Vol C Tables 4.2.6.8 and 6.1.1.4'
O O 0.0106 0.0060 'International Tables Vol C Tables 4.2.6.8 and 6.1.1.4'
F F 0.0171 0.0103 'International Tables Vol C Tables 4.2.6.8 and 6.1.1.4'
Mo Mo -1.6832 0.6857 'International Tables Vol C Tables 4.2.6.8 and 6.1.1.4'
I I -0.4742 1.8119 'International Tables Vol C Tables 4.2.6.8 and 6.1.1.4'

loop_
_geom_angle_atom_site_label_1
_geom_angle_atom_site_label_2
_geom_angle_atom_site_label_3
_geom_angle
_geom_angle_site_symmetry_1
_geom_angle_site_symmetry_3
_geom_angle_publ_flag
Mo2 Mo1 Mo2 90.061(12) . 3_666 ?
Mo2 Mo1 Mo3 60.180(10) . 3_666 ?
Mo2 Mo1 Mo3 59.957(10) . . ?
Mo2 Mo1 Mo3 60.105(10) 3_666 . ?
Mo2 Mo1 I1 120.848(12) . . ?
Mo2 Mo1 I1 61.405(9) 3_666 . ?
Mo2 Mo1 I2 121.694(12) . 3_666 ?
Mo2 Mo1 I2 61.603(9) 3_666 3_666 ?
Mo2 Mo1 I3 61.494(9) . . ?
Mo2 Mo1 I3 121.505(12) 3_666 . ?
Mo2 Mo1 I4 61.161(9) . 3_666 ?
Mo2 Mo1 I4 121.073(12) 3_666 3_666 ?
Mo3 Mo1 Mo2 60.007(10) 3_666 3_666 ?
Mo3 Mo1 Mo3 90.156(12) 3_666 . ?
Mo3 Mo1 I1 121.410(13) 3_666 . ?
Mo3 Mo1 I1 60.904(9) . . ?
Mo3 Mo1 I2 61.526(9) 3_666 3_666 ?
Mo3 Mo1 I2 121.695(13) . 3_666 ?
Mo3 Mo1 I3 121.663(13) 3_666 . ?
Mo3 Mo1 I3 61.413(9) . . ?
Mo3 Mo1 I4 61.071(9) 3_666 3_666 ?
Mo3 Mo1 I4 121.113(13) . 3_666 ?
I2 Mo1 I1 90.396(10) 3_666 . ?
I3 Mo1 I1 89.439(10) . . ?
I3 Mo1 I2 176.142(13) . 3_666 ?
I3 Mo1 I4 90.068(10) . 3_666 ?
I4 Mo1 I1 177.217(13) 3_666 . ?
I4 Mo1 I2 89.911(10) 3_666 3_666 ?
O11 Mo1 Mo2 138.51(6) . . ?
O11 Mo1 Mo2 131.43(6) . 3_666 ?
O11 Mo1 Mo3 134.63(6) . 3_666 ?
O11 Mo1 Mo3 135.00(6) . . ?
O11 Mo1 I1 86.22(6) . . ?
O11 Mo1 I2 85.39(6) . 3_666 ?
O11 Mo1 I3 90.76(6) . . ?
O11 Mo1 I4 91.04(6) . 3_666 ?
Mo1 Mo2 Mo1 89.939(12) . 3_666 ?
Mo1 Mo2 Mo3 60.119(10) . . ?
Mo1 Mo2 Mo3 59.914(10) . 3_666 ?
Mo1 Mo2 Mo3 60.026(10) 3_666 3_666 ?
Mo1 Mo2 I1 120.826(12) . 3_666 ?
Mo1 Mo2 I1 61.545(9) 3_666 3_666 ?
Mo1 Mo2 I2 121.542(12) . . ?
Mo1 Mo2 I2 61.351(9) 3_666 . ?
Mo1 Mo2 I3 61.154(9) . . ?
Mo1 Mo2 I3 121.323(12) 3_666 . ?
Mo1 Mo2 I4 61.361(9) . 3_666 ?
Mo1 Mo2 I4 121.071(12) 3_666 3_666 ?
Mo3 Mo2 Mo1 59.982(10) . 3_666 ?
Mo3 Mo2 Mo3 90.096(12) . 3_666 ?
Mo3 Mo2 I1 121.524(12) . 3_666 ?
Mo3 Mo2 I1 60.928(9) 3_666 3_666 ?
Mo3 Mo2 I2 61.429(9) . . ?
Mo3 Mo2 I2 121.363(12) 3_666 . ?
Mo3 Mo2 I3 61.344(9) . . ?
Mo3 Mo2 I3 121.056(12) 3_666 . ?
Mo3 Mo2 I4 121.474(12) . 3_666 ?
Mo3 Mo2 I4 61.057(9) 3_666 3_666 ?
I1 Mo2 I2 90.334(10) 3_666 . ?
I3 Mo2 I1 176.931(13) . 3_666 ?
I3 Mo2 I2 90.342(10) . . ?
I4 Mo2 I1 89.163(10) 3_666 3_666 ?
I4 Mo2 I2 176.714(13) 3_666 . ?
I4 Mo2 I3 89.991(10) 3_666 . ?
O21 Mo2 Mo1 138.58(6) . . ?
O21 Mo2 Mo1 131.34(6) . 3_666 ?
O21 Mo2 Mo3 131.97(6) . . ?
O21 Mo2 Mo3 137.70(6) . 3_666 ?
O21 Mo2 I1 88.01(6) . 3_666 ?
O21 Mo2 I2 83.69(6) . . ?
O21 Mo2 I3 89.09(6) . . ?
O21 Mo2 I4 93.05(6) . 3_666 ?
Mo1 Mo3 Mo1 89.844(12) 3_666 . ?
Mo1 Mo3 Mo2 60.011(10) 3_666 . ?
Mo1 Mo3 Mo2 59.906(10) 3_666 3_666 ?
Mo1 Mo3 Mo2 59.869(10) . 3_666 ?
Mo1 Mo3 I1 121.514(13) 3_666 . ?
Mo1 Mo3 I1 61.741(10) . . ?
Mo1 Mo3 I2 61.407(9) 3_666 . ?
Mo1 Mo3 I2 121.480(13) . . ?
Mo1 Mo3 I3 121.382(12) 3_666 . ?
Mo1 Mo3 I3 61.103(9) . . ?
Mo1 Mo3 I4 61.406(9) 3_666 . ?
Mo1 Mo3 I4 121.048(13) . . ?
Mo2 Mo3 Mo1 59.924(10) . . ?
Mo2 Mo3 Mo2 89.904(12) . 3_666 ?
Mo2 Mo3 I1 121.651(12) . . ?
Mo2 Mo3 I1 61.625(9) 3_666 . ?
Mo2 Mo3 I2 61.562(9) . . ?
Mo2 Mo3 I2 121.300(12) 3_666 . ?
Mo2 Mo3 I3 61.374(9) . . ?
Mo2 Mo3 I3 120.959(12) 3_666 . ?
Mo2 Mo3 I4 121.411(12) . . ?
Mo2 Mo3 I4 61.191(9) 3_666 . ?
I1 Mo3 I2 176.234(13) . . ?
I1 Mo3 I3 89.726(10) . . ?
I3 Mo3 I2 90.432(10) . . ?
I4 Mo3 I1 89.616(10) . . ?
I4 Mo3 I2 90.028(10) . . ?
I4 Mo3 I3 176.929(13) . . ?
O31 Mo3 Mo1 135.34(6) . 3_666 ?
O31 Mo3 Mo1 134.43(6) . . ?
O31 Mo3 Mo2 130.28(7) . . ?
O31 Mo3 Mo2 139.81(7) . 3_666 ?
O31 Mo3 I1 91.01(6) . . ?
O31 Mo3 I2 85.25(6) . . ?
O31 Mo3 I3 84.86(7) . . ?
O31 Mo3 I4 92.16(7) . . ?
Mo2 I1 Mo1 57.050(9) 3_666 . ?
Mo3 I1 Mo1 57.355(9) . . ?
Mo3 I1 Mo2 57.447(9) . 3_666 ?
Mo1 I2 Mo2 57.046(9) 3_666 . ?
Mo1 I2 Mo3 57.067(9) 3_666 . ?
Mo3 I2 Mo2 57.009(9) . . ?
Mo1 I3 Mo2 57.352(9) . . ?
Mo1 I3 Mo3 57.485(9) . . ?
Mo3 I3 Mo2 57.281(9) . . ?
Mo2 I4 Mo1 57.478(9) 3_666 3_666 ?
Mo3 I4 Mo1 57.523(9) . 3_666 ?
Mo3 I4 Mo2 57.753(9) . 3_666 ?
C11 O11 Mo1 129.6(2) . . ?
C21 O21 Mo2 130.5(2) . . ?
C31 O31 Mo3 137.1(2) . . ?
O11 C11 C12 111.9(3) . . ?
O12 C11 O11 130.6(3) . . ?
O12 C11 C12 117.5(3) . . ?
C13 C12 C11 111.2(3) . . ?
F11 C12 C11 110.2(3) . . ?
F11 C12 C13 108.2(3) . . ?
F11 C12 F12 107.2(3) . . ?
F12 C12 C11 111.5(3) . . ?
F12 C12 C13 108.3(3) . . ?
C14 C13 C12 117.0(3) . . ?
F13 C13 C12 107.6(3) . . ?
F13 C13 C14 107.2(4) . . ?
F14 C13 C12 109.6(3) . . ?
F14 C13 C14 107.1(3) . . ?
F14 C13 F13 108.0(4) . . ?
F15 C14 C13 109.4(4) . . ?
F15 C14 F17 107.0(4) . . ?
F16 C14 C13 111.7(4) . . ?
F16 C14 F15 108.7(5) . . ?
F16 C14 F17 109.1(4) . . ?
F17 C14 C13 110.8(4) . . ?
O21 C21 C22 111.9(3) . . ?
O22 C21 O21 130.2(3) . . ?
O22 C21 C22 117.7(3) . . ?
C21 C22 C23 113.2(3) . . ?
F21 C22 C21 110.0(3) . . ?
F21 C22 C23 104.9(3) . . ?
F22 C22 C21 110.7(3) . . ?
F22 C22 C23 108.6(3) . . ?
F22 C22 F21 109.3(4) . . ?
C24 C23 C22 117.0(4) . . ?
F23 C23 C22 108.5(3) . . ?
F23 C23 C24 106.6(4) . . ?
F23 C23 F24 107.4(4) . . ?
F24 C23 C22 109.3(3) . . ?
F24 C23 C24 107.7(4) . . ?
F25 C24 C23 111.7(4) . . ?
F25 C24 F26 106.5(4) . . ?
F25 C24 F27 109.2(4) . . ?
F26 C24 C23 109.9(4) . . ?
F26 C24 F27 109.5(4) . . ?
F27 C24 C23 110.0(4) . . ?
O31 C31 C32 111.0(3) . . ?
O32 C31 O31 131.4(3) . . ?
O32 C31 C32 117.6(3) . . ?
C33 C32 C31 114.2(3) . . ?
F31 C32 C31 111.5(3) . . ?
F31 C32 C33 107.7(3) . . ?
F31 C32 F32 106.9(3) . . ?
F32 C32 C31 110.0(3) . . ?
F32 C32 C33 106.0(3) . . ?
C34 C33 C32 117.2(3) . . ?
F33 C33 C32 108.9(3) . . ?
F33 C33 C34 106.5(3) . . ?
F33 C33 F34 108.1(3) . . ?
F34 C33 C32 109.0(3) . . ?
F34 C33 C34 106.8(3) . . ?
F35 C34 C33 110.0(3) . . ?
F35 C34 F37 107.6(3) . . ?
F36 C34 C33 110.7(3) . . ?
F36 C34 F35 108.7(3) . . ?
F36 C34 F37 108.8(3) . . ?
F37 C34 C33 111.0(3) . . ?
C41 N1 C51 106.9(3) . . ?
C41 N1 C61 111.3(3) . . ?
C41 N1 C71 111.1(3) . . ?
C61 N1 C51 110.5(3) . . ?
C61 N1 C71 106.6(3) . . ?
C71 N1 C51 110.4(3) . . ?
N1 C41 H41A 108.4 . . ?
N1 C41 H41B 108.4 . . ?
N1 C41 C42 115.6(3) . . ?
H41A C41 H41B 107.5 . . ?
C42 C41 H41A 108.4 . . ?
C42 C41 H41B 108.4 . . ?
C41 C42 H42A 109.5 . . ?
C41 C42 H42B 109.5 . . ?
C41 C42 C43 110.5(3) . . ?
H42A C42 H42B 108.1 . . ?
C43 C42 H42A 109.5 . . ?
C43 C42 H42B 109.5 . . ?
C42 C43 H43A 109.1 . . ?
C42 C43 H43B 109.1 . . ?
H43A C43 H43B 107.9 . . ?
C44 C43 C42 112.3(3) . . ?
C44 C43 H43A 109.1 . . ?
C44 C43 H43B 109.1 . . ?
C43 C44 H44A 109.5 . . ?
C43 C44 H44B 109.5 . . ?
C43 C44 H44C 109.5 . . ?
H44A C44 H44B 109.5 . . ?
H44A C44 H44C 109.5 . . ?
H44B C44 H44C 109.5 . . ?
N1 C51 H51A 108.5 . . ?
N1 C51 H51B 108.5 . . ?
H51A C51 H51B 107.5 . . ?
C52 C51 N1 115.3(3) . . ?
C52 C51 H51A 108.5 . . ?
C52 C51 H51B 108.5 . . ?
C51 C52 H52A 109.5 . . ?
C51 C52 H52B 109.5 . . ?
C51 C52 C53 110.9(3) . . ?
H52A C52 H52B 108.0 . . ?
C53 C52 H52A 109.5 . . ?
C53 C52 H52B 109.5 . . ?
C52 C53 H53A 108.7 . . ?
C52 C53 H53B 108.7 . . ?
H53A C53 H53B 107.6 . . ?
C54 C53 C52 114.1(3) . . ?
C54 C53 H53A 108.7 . . ?
C54 C53 H53B 108.7 . . ?
C53 C54 H54A 109.5 . . ?
C53 C54 H54B 109.5 . . ?
C53 C54 H54C 109.5 . . ?
H54A C54 H54B 109.5 . . ?
H54A C54 H54C 109.5 . . ?
H54B C54 H54C 109.5 . . ?
N1 C61 H61A 108.5 . . ?
N1 C61 H61B 108.5 . . ?
N1 C61 C62 115.0(3) . . ?
H61A C61 H61B 107.5 . . ?
C62 C61 H61A 108.5 . . ?
C62 C61 H61B 108.5 . . ?
C61 C62 H62A 109.6 . . ?
C61 C62 H62B 109.6 . . ?
H62A C62 H62B 108.1 . . ?
C63 C62 C61 110.4(3) . . ?
C63 C62 H62A 109.6 . . ?
C63 C62 H62B 109.6 . . ?
C62 C63 H63A 109.0 . . ?
C62 C63 H63B 109.0 . . ?
H63A C63 H63B 107.8 . . ?
C64 C63 C62 112.8(3) . . ?
C64 C63 H63A 109.0 . . ?
C64 C63 H63B 109.0 . . ?
C63 C64 H64A 109.5 . . ?
C63 C64 H64B 109.5 . . ?
C63 C64 H64C 109.5 . . ?
H64A C64 H64B 109.5 . . ?
H64A C64 H64C 109.5 . . ?
H64B C64 H64C 109.5 . . ?
N1 C71 H71A 108.5 . . ?
N1 C71 H71B 108.5 . . ?
N1 C71 C72 114.9(3) . . ?
H71A C71 H71B 107.5 . . ?
C72 C71 H71A 108.5 . . ?
C72 C71 H71B 108.5 . . ?
C71 C72 H72A 109.5 . . ?
C71 C72 H72B 109.5 . . ?
C71 C72 C73 110.7(3) . . ?
H72A C72 H72B 108.1 . . ?
C73 C72 H72A 109.5 . . ?
C73 C72 H72B 109.5 . . ?
C72 C73 H73A 109.0 . . ?
C72 C73 H73B 109.0 . . ?
H73A C73 H73B 107.8 . . ?
C74 C73 C72 112.8(4) . . ?
C74 C73 H73A 109.0 . . ?
C74 C73 H73B 109.0 . . ?
C73 C74 H74A 109.5 . . ?
C73 C74 H74B 109.5 . . ?
C73 C74 H74C 109.5 . . ?
H74A C74 H74B 109.5 . . ?
H74A C74 H74C 109.5 . . ?
H74B C74 H74C 109.5 . . ?

loop_
_geom_bond_atom_site_label_1
_geom_bond_atom_site_label_2
_geom_bond_distance
_geom_bond_site_symmetry_2
_geom_bond_publ_flag
Mo1 Mo2 2.6584(4) . ?
Mo1 Mo2 2.6594(4) 3_666 ?
Mo1 Mo3 2.6586(4) 3_666 ?
Mo1 Mo3 2.6636(4) . ?
Mo1 I1 2.7863(3) . ?
Mo1 I2 2.7813(3) 3_666 ?
Mo1 I3 2.7655(3) . ?
Mo1 I4 2.7671(3) 3_666 ?
Mo1 O11 2.135(2) . ?
Mo2 Mo1 2.6594(4) 3_666 ?
Mo2 Mo3 2.6593(4) . ?
Mo2 Mo3 2.6658(4) 3_666 ?
Mo2 I1 2.7826(3) 3_666 ?
Mo2 I2 2.7880(3) . ?
Mo2 I3 2.7745(3) . ?
Mo2 I4 2.7618(3) 3_666 ?
Mo2 O21 2.141(2) . ?
Mo3 Mo1 2.6586(4) 3_666 ?
Mo3 Mo2 2.6658(4) 3_666 ?
Mo3 I1 2.7642(3) . ?
Mo3 I2 2.7845(3) . ?
Mo3 I3 2.7737(4) . ?
Mo3 I4 2.7583(3) . ?
Mo3 O31 2.120(2) . ?
I1 Mo2 2.7826(3) 3_666 ?
I2 Mo1 2.7813(3) 3_666 ?
I4 Mo1 2.7671(3) 3_666 ?
I4 Mo2 2.7618(3) 3_666 ?
O11 C11 1.265(4) . ?
O12 C11 1.220(4) . ?
O21 C21 1.269(4) . ?
O22 C21 1.215(4) . ?
O31 C31 1.261(4) . ?
O32 C31 1.214(4) . ?
C11 C12 1.555(5) . ?
C12 C13 1.541(5) . ?
C12 F11 1.345(4) . ?
C12 F12 1.349(4) . ?
C13 C14 1.523(5) . ?
C13 F13 1.337(5) . ?
C13 F14 1.327(5) . ?
C14 F15 1.305(6) . ?
C14 F16 1.284(6) . ?
C14 F17 1.317(5) . ?
C21 C22 1.543(5) . ?
C22 C23 1.555(6) . ?
C22 F21 1.371(5) . ?
C22 F22 1.325(5) . ?
C23 C24 1.515(6) . ?
C23 F23 1.346(5) . ?
C23 F24 1.369(5) . ?
C24 F25 1.310(5) . ?
C24 F26 1.321(5) . ?
C24 F27 1.318(5) . ?
C31 C32 1.561(5) . ?
C32 C33 1.536(5) . ?
C32 F31 1.350(4) . ?
C32 F32 1.352(4) . ?
C33 C34 1.524(6) . ?
C33 F33 1.352(4) . ?
C33 F34 1.357(4) . ?
C34 F35 1.331(4) . ?
C34 F36 1.325(5) . ?
C34 F37 1.329(5) . ?
N1 C41 1.515(4) . ?
N1 C51 1.524(4) . ?
N1 C61 1.519(4) . ?
N1 C71 1.523(4) . ?
C41 H41A 0.9900 . ?
C41 H41B 0.9900 . ?
C41 C42 1.518(5) . ?
C42 H42A 0.9900 . ?
C42 H42B 0.9900 . ?
C42 C43 1.525(5) . ?
C43 H43A 0.9900 . ?
C43 H43B 0.9900 . ?
C43 C44 1.516(5) . ?
C44 H44A 0.9800 . ?
C44 H44B 0.9800 . ?
C44 H44C 0.9800 . ?
C51 H51A 0.9900 . ?
C51 H51B 0.9900 . ?
C51 C52 1.515(5) . ?
C52 H52A 0.9900 . ?
C52 H52B 0.9900 . ?
C52 C53 1.532(5) . ?
C53 H53A 0.9900 . ?
C53 H53B 0.9900 . ?
C53 C54 1.513(6) . ?
C54 H54A 0.9800 . ?
C54 H54B 0.9800 . ?
C54 H54C 0.9800 . ?
C61 H61A 0.9900 . ?
C61 H61B 0.9900 . ?
C61 C62 1.521(5) . ?
C62 H62A 0.9900 . ?
C62 H62B 0.9900 . ?
C62 C63 1.525(5) . ?
C63 H63A 0.9900 . ?
C63 H63B 0.9900 . ?
C63 C64 1.507(5) . ?
C64 H64A 0.9800 . ?
C64 H64B 0.9800 . ?
C64 H64C 0.9800 . ?
C71 H71A 0.9900 . ?
C71 H71B 0.9900 . ?
C71 C72 1.529(5) . ?
C72 H72A 0.9900 . ?
C72 H72B 0.9900 . ?
C72 C73 1.530(5) . ?
C73 H73A 0.9900 . ?
C73 H73B 0.9900 . ?
C73 C74 1.505(6) . ?
C74 H74A 0.9800 . ?
C74 H74B 0.9800 . ?
C74 H74C 0.9800 . ?
